data_9007753
loop_
_publ_author_name
'Range, K. J.'
'Drexler, H.'
'Gietl, A.'
'Klement, U.'
'Lange, K. G.'

_publ_section_title
;
 Tm2S3-V, a corundum-type modification of thulium sesquisulfide
;
_journal_name_full 'Acta Crystallographica, Section C'
_journal_page_first 487
_journal_page_last 488
_journal_paper_doi 10.1107/S0108270189012035
_journal_volume 46
_journal_year 1990
_chemical_formula_structural Tm2S3
_chemical_formula_sum 'S3 Tm2'
_space_group_IT_number 167
_symmetry_space_group_name_Hall '-R 3 2"c'
_symmetry_space_group_name_H-M 'R -3 c :H'
_cell_angle_alpha 90
_cell_angle_beta 90
_cell_angle_gamma 120
_cell_length_a 6.768
_cell_length_b 6.768
_cell_length_c 18.236
_cell_formula_units_Z 6
_cell_volume 723.404
_database_code_amcsd 0010113
_exptl_crystal_density_diffrn 5.978
_cod_original_sg_symbol_H-M 'R -3 c'
_cod_original_formula_sum 'Tm2 S3'
_cod_database_code 9007753
_amcsd_formula_title Tm2S3

loop_
_space_group_symop_operation_xyz
x,y,z
2/3+x,1/3+y,1/3+z
1/3+x,2/3+y,2/3+z
x,x-y,1/2+z
2/3+x,1/3+x-y,5/6+z
1/3+x,2/3+x-y,1/6+z
y,x,1/2-z
2/3+y,1/3+x,5/6-z
1/3+y,2/3+x,1/6-z
-x+y,y,1/2+z
2/3-x+y,1/3+y,5/6+z
1/3-x+y,2/3+y,1/6+z
-x,-x+y,1/2-z
2/3-x,1/3-x+y,5/6-z
1/3-x,2/3-x+y,1/6-z
-y,-x,1/2+z
2/3-y,1/3-x,5/6+z
1/3-y,2/3-x,1/6+z
x-y,-y,1/2-z
2/3+x-y,1/3-y,5/6-z
1/3+x-y,2/3-y,1/6-z
y,-x+y,-z
2/3+y,1/3-x+y,1/3-z
1/3+y,2/3-x+y,2/3-z
-x+y,-x,z
2/3-x+y,1/3-x,1/3+z
1/3-x+y,2/3-x,2/3+z
-x,-y,-z
2/3-x,1/3-y,1/3-z
1/3-x,2/3-y,2/3-z
-y,x-y,z
2/3-y,1/3+x-y,1/3+z
1/3-y,2/3+x-y,2/3+z
x-y,x,-z
2/3+x-y,1/3+x,1/3-z
1/3+x-y,2/3+x,2/3-z

loop_
_atom_site_label
_atom_site_fract_x
_atom_site_fract_y
_atom_site_fract_z
_atom_site_U_iso_or_equiv
Tm 0.00000 0.00000 0.35007 0.00764
S 0.30260 0.00000 0.25000 0.00975

loop_
_cod_related_entry_id
_cod_related_entry_database
_cod_related_entry_code
1 AMCSD 0010113
